data_7020195
loop_
_publ_author_name
'Chen, Ruihong'
'Tang, Weiwei'
'Liang, Jingjing'
'Jiang, Wenqing'
'Zhang, Yong'
'Jia, Dingxian'

_publ_section_title
;
 The first \m-Ge2Se8 ligand to lanthanide(III) centers: solvothermal
 syntheses and characterizations of lanthanide selenidogermanate complexes
 with a pentadentate polyamine as a co-ligand.
;
_journal_issue 40
_journal_name_full 'Dalton transactions (Cambridge, England : 2003)'
_journal_page_first 12439
_journal_page_last 12445
_journal_paper_doi 10.1039/c2dt30960b
_journal_volume 41
_journal_year 2012
_chemical_formula_moiety 'C8 H24 Gd Ge N5 O Se4'
_chemical_formula_sum 'C8 H24 Gd Ge N5 O Se4'
_chemical_formula_weight 752.00
_chemical_name_systematic
;
?
;
_space_group_IT_number 14
_symmetry_cell_setting monoclinic
_symmetry_Int_Tables_number 14
_symmetry_space_group_name_Hall '-P 2yn'
_symmetry_space_group_name_H-M 'P 1 21/n 1'
_atom_sites_solution_hydrogens geom
_atom_sites_solution_primary direct
_atom_sites_solution_secondary difmap
_audit_creation_method SHELXL-97
_cell_angle_alpha 90.00
_cell_angle_beta 93.701(13)
_cell_angle_gamma 90.00
_cell_formula_units_Z 4
_cell_length_a 12.316(4)
_cell_length_b 11.667(4)
_cell_length_c 12.868(4)
_cell_measurement_reflns_used 7722
_cell_measurement_temperature 223(2)
_cell_measurement_theta_max 26.35
_cell_measurement_theta_min 3.2
_cell_volume 1845.2(10)
_computing_cell_refinement CrystalClear
_computing_data_collection CrystalClear
_computing_data_reduction CrystalStructure
_computing_structure_refinement 'SHELXL-97 (Sheldrick, 1997)'
_computing_structure_solution 'SHELXS-97 (Sheldrick, 1990)'
_diffrn_ambient_temperature 223(2)
_diffrn_detector_area_resol_mean 14.63
_diffrn_measured_fraction_theta_full 0.991
_diffrn_measured_fraction_theta_max 0.991
_diffrn_measurement_device_type 'Rigaku Saturn'
_diffrn_measurement_method \w
_diffrn_radiation_monochromator graphite
_diffrn_radiation_source 'fine-focus sealed tube'
_diffrn_radiation_type MoK\a
_diffrn_radiation_wavelength 0.71073
_diffrn_reflns_av_R_equivalents 0.0585
_diffrn_reflns_av_sigmaI/netI 0.0756
_diffrn_reflns_limit_h_max 13
_diffrn_reflns_limit_h_min -14
_diffrn_reflns_limit_k_max 14
_diffrn_reflns_limit_k_min -14
_diffrn_reflns_limit_l_max 15
_diffrn_reflns_limit_l_min -13
_diffrn_reflns_number 10069
_diffrn_reflns_theta_full 25.35
_diffrn_reflns_theta_max 25.35
_diffrn_reflns_theta_min 3.17
_exptl_absorpt_coefficient_mu 13.086
_exptl_absorpt_correction_T_max 0.3545
_exptl_absorpt_correction_T_min 0.1794
_exptl_absorpt_correction_type multi-scan
_exptl_absorpt_process_details 'Jacobson, R. (1998) Private communication'
_exptl_crystal_colour yellow
_exptl_crystal_density_diffrn 2.707
_exptl_crystal_density_method 'not measured'
_exptl_crystal_description prism
_exptl_crystal_F_000 1388
_exptl_crystal_size_max 0.20
_exptl_crystal_size_mid 0.18
_exptl_crystal_size_min 0.10
_refine_diff_density_max 3.042
_refine_diff_density_min -1.874
_refine_diff_density_rms 0.215
_refine_ls_extinction_method none
_refine_ls_goodness_of_fit_ref 1.113
_refine_ls_hydrogen_treatment constr
_refine_ls_matrix_type full
_refine_ls_number_parameters 179
_refine_ls_number_reflns 3342
_refine_ls_number_restraints 22
_refine_ls_restrained_S_all 1.114
_refine_ls_R_factor_all 0.0675
_refine_ls_R_factor_gt 0.0432
_refine_ls_shift/su_max 0.002
_refine_ls_shift/su_mean 0.000
_refine_ls_structure_factor_coef Fsqd
_refine_ls_weighting_details 'calc w=1/[\s^2^(Fo^2^)+(0.2000P)^2^+0.0000P] where P=(Fo^2^+2Fc^2^)/3'
_refine_ls_weighting_scheme calc
_refine_ls_wR_factor_gt 0.1046
_refine_ls_wR_factor_ref 0.1268
_reflns_number_gt 2096
_reflns_number_total 3342
_reflns_threshold_expression >2sigma(I)
_cod_data_source_file c2dt30960b.txt
_cod_data_source_block shelxl2
_cod_original_cell_volume 1845.0(11)
_cod_original_sg_symbol_H-M 'P 21/n'
_cod_database_code 7020195

loop_
_symmetry_equiv_pos_as_xyz
'x, y, z'
'-x+1/2, y+1/2, -z+1/2'
'-x, -y, -z'
'x-1/2, -y-1/2, z-1/2'

loop_
_atom_site_label
_atom_site_type_symbol
_atom_site_fract_x
_atom_site_fract_y
_atom_site_fract_z
_atom_site_U_iso_or_equiv
_atom_site_adp_type
_atom_site_occupancy
_atom_site_symmetry_multiplicity
_atom_site_calc_flag
_atom_site_refinement_flags
Ge1 Ge 0.0783(4) 0.4536(5) 0.3836(6) 0.0678(19) Uani 1 1 d D
Se1 Se 0.2381(4) 0.5524(4) 0.3944(4) 0.0521(14) Uani 1 1 d .
Se2 Se 0.0499(8) 0.3076(8) 0.5093(10) 0.0631(5) Uani 1 1 d D
Se3A Se -0.0755(12) 0.5711(11) 0.3492(16) 0.0521(5) Uani 0.70 1 d PD
Se3B Se -0.061(2) 0.595(3) 0.433(2) 0.0545(5) Uani 0.30 1 d PD
Se4 Se 0.0402(7) 0.3346(8) 0.2470(9) 0.0720(5) Uani 1 1 d D
Gd1 Gd 0.44469(19) 0.4183(2) 0.38071(19) 0.0533(9) Uani 1 1 d D
O1 O 0.498(2) 0.595(3) 0.448(3) 0.068(9) Uani 1 1 d .
H1 H 0.4957 0.6638 0.4095 0.067 Uiso 1 1 calc R
N1 N 0.337(4) 0.337(3) 0.213(3) 0.067(13) Uani 1 1 d D
H1A H 0.3539 0.2613 0.2069 0.075 Uiso 1 1 calc R
H1B H 0.2647 0.3416 0.2223 0.075 Uiso 1 1 calc R
N2 N 0.465(3) 0.530(5) 0.212(4) 0.066(19) Uani 1 1 d D
H2 H 0.4640 0.6056 0.2333 0.064 Uiso 1 1 calc R
N3 N 0.650(2) 0.431(3) 0.330(3) 0.060(14) Uani 1 1 d D
H3 H 0.6867 0.4530 0.3918 0.073 Uiso 1 1 calc R
N4 N 0.527(3) 0.219(3) 0.363(4) 0.060(2) Uani 1 1 d D
H4 H 0.5086 0.1870 0.2989 0.075 Uiso 1 1 calc RD
N5 N 0.328(3) 0.253(2) 0.450(3) 0.065(17) Uani 1 1 d D
H5A H 0.3290 0.2567 0.5203 0.079 Uiso 1 1 calc R
H5B H 0.2584 0.2598 0.4231 0.079 Uiso 1 1 calc R
C1 C 0.359(5) 0.395(3) 0.113(3) 0.062(2) Uani 1 1 d D
H1C H 0.2983 0.3799 0.0617 0.077 Uiso 1 1 calc R
H1D H 0.4252 0.3642 0.0866 0.077 Uiso 1 1 calc R
C2 C 0.371(2) 0.524(3) 0.129(2) 0.054(15) Uani 1 1 d D
H2A H 0.3044 0.5576 0.1548 0.065 Uiso 1 1 calc R
H2B H 0.3882 0.5626 0.0651 0.065 Uiso 1 1 calc R
C3 C 0.579(3) 0.517(8) 0.175(4) 0.061(7) Uani 1 1 d D
H3A H 0.5857 0.4412 0.1428 0.071 Uiso 1 1 calc R
H3B H 0.5904 0.5746 0.1209 0.071 Uiso 1 1 calc R
C4 C 0.666(4) 0.530(5) 0.261(3) 0.054(4) Uani 1 1 d D
H4A H 0.7388 0.5280 0.2337 0.070 Uiso 1 1 calc R
H4B H 0.6579 0.6024 0.2983 0.070 Uiso 1 1 calc R
C5 C 0.702(3) 0.320(5) 0.308(3) 0.069(8) Uani 1 1 d D
H5C H 0.7809 0.3281 0.3113 0.084 Uiso 1 1 calc R
H5D H 0.6775 0.2940 0.2377 0.084 Uiso 1 1 calc R
C6 C 0.670(6) 0.231(5) 0.387(4) 0.058(9) Uani 1 1 d D
H6A H 0.6888 0.2572 0.4585 0.074 Uiso 1 1 calc R
H6B H 0.7062 0.1575 0.3763 0.074 Uiso 1 1 calc R
C7 C 0.495(4) 0.143(2) 0.448(4) 0.058(6) Uani 1 1 d D
H7A H 0.5120 0.1773 0.5174 0.070 Uiso 1 1 calc R
H7B H 0.5278 0.0668 0.4453 0.070 Uiso 1 1 calc R
C8 C 0.375(3) 0.1436(18) 0.417(4) 0.057(12) Uani 1 1 d D
H8A H 0.3635 0.1345 0.3414 0.067 Uiso 1 1 calc RD
H8B H 0.3393 0.0797 0.4506 0.067 Uiso 1 1 calc R

loop_
_atom_site_aniso_label
_atom_site_aniso_U_11
_atom_site_aniso_U_22
_atom_site_aniso_U_33
_atom_site_aniso_U_23
_atom_site_aniso_U_13
_atom_site_aniso_U_12
Ge1 0.065(3) 0.063(3) 0.074(5) 0.013(3) -0.005(3) -0.002(3)
Se1 0.049(3) 0.049(3) 0.057(3) -0.003(2) -0.004(2) 0.000(2)
Se2 0.056(5) 0.057(5) 0.077(14) 0.012(7) 0.009(7) 0.005(4)
Se3A 0.054(5) 0.049(5) 0.067(14) 0.009(7) 0.011(7) 0.002(4)
Se3B 0.052(5) 0.053(5) 0.063(14) 0.011(7) 0.014(7) 0.003(4)
Se4 0.069(6) 0.066(7) 0.077(13) -0.005(7) -0.011(7) -0.015(5)
Gd1 0.0567(14) 0.0496(14) 0.0518(14) 0.0012(12) -0.0038(10) -0.0020(11)
O1 0.057(15) 0.070(16) 0.079(3) 0.011(17) -0.012(16) -0.011(13)
N1 0.067(3) 0.064(2) 0.068(4) -0.01(2) -0.01(2) -0.002(2)
N2 0.077(3) 0.061(4) 0.056(4) -0.013(3) -0.017(3) 0.01(3)
N3 0.071(15) 0.065(4) 0.052(19) -0.014(2) -0.016(14) -0.003(2)
N4 0.064(2) 0.055(15) 0.065(8) -0.012(3) 0.014(3) -0.005(16)
N5 0.075(2) 0.072(4) 0.048(4) -0.014(3) -0.013(3) 0.00(3)
C1 0.051(5) 0.063(2) 0.067(4) -0.014(2) -0.014(4) 0.001(3)
C2 0.059(18) 0.053(4) 0.052(2) -0.017(3) 0.019(16) -0.004(2)
C3 0.056(5) 0.062(11) 0.073(17) 0.009(12) -0.008(8) -0.01(6)
C4 0.066(3) 0.047(12) 0.050(2) -0.012(4) -0.012(2) -0.004(6)
C5 0.081(5) 0.063(18) 0.061(4) -0.015(8) -0.001(4) 0.009(9)
C6 0.055(17) 0.053(9) 0.052(6) -0.009(7) -0.014(10) 0.009(12)
C7 0.061(9) 0.062(6) 0.058(9) 0.012(6) -0.016(8) -0.001(7)
C8 0.058(3) 0.054(3) 0.055(8) -0.016(4) -0.014(15) 0.010(7)

loop_
_atom_type_symbol
_atom_type_description
_atom_type_scat_dispersion_real
_atom_type_scat_dispersion_imag
_atom_type_scat_source
C C 0.0033 0.0016 'International Tables Vol C Tables 4.2.6.8 and 6.1.1.4'
H H 0.0000 0.0000 'International Tables Vol C Tables 4.2.6.8 and 6.1.1.4'
N N 0.0061 0.0033 'International Tables Vol C Tables 4.2.6.8 and 6.1.1.4'
O O 0.0106 0.0060 'International Tables Vol C Tables 4.2.6.8 and 6.1.1.4'
Ge Ge 0.1547 1.8001 'International Tables Vol C Tables 4.2.6.8 and 6.1.1.4'
Se Se -0.0929 2.2259 'International Tables Vol C Tables 4.2.6.8 and 6.1.1.4'
Gd Gd -0.1653 3.9035 'International Tables Vol C Tables 4.2.6.8 and 6.1.1.4'

loop_
_geom_angle_atom_site_label_1
_geom_angle_atom_site_label_2
_geom_angle_atom_site_label_3
_geom_angle
_geom_angle_site_symmetry_1
_geom_angle_site_symmetry_3
Se4 Ge1 Se1 119.5(4) . .
Se4 Ge1 Se3A 95.0(5) . .
Se1 Ge1 Se3A 113.4(5) . .
Se4 Ge1 Se2 93.3(4) . .
Se1 Ge1 Se2 118.9(4) . .
Se3A Ge1 Se2 113.0(5) . .
Se4 Ge1 Se3B 125.5(9) . 3_566
Se1 Ge1 Se3B 100.7(9) . 3_566
Se3A Ge1 Se3B 101.4(8) . 3_566
Se2 Ge1 Se3B 32.7(8) . 3_566
Se4 Ge1 Se3B 119.3(8) . .
Se1 Ge1 Se3B 104.9(9) . .
Se3A Ge1 Se3B 26.3(5) . .
Se2 Ge1 Se3B 99.6(9) . .
Se3B Ge1 Se3B 78.8(10) 3_566 .
Ge1 Se1 Gd1 117.7(2) . .
Se3B Se2 Se3A 18.8(15) 3_566 3_566
Se3B Se2 Ge1 76.2(15) 3_566 .
Se3A Se2 Ge1 94.5(6) 3_566 .
Se2 Se3A Ge1 98.1(7) 3_566 .
Se2 Se3B Ge1 71.1(13) 3_566 3_566
Se2 Se3B Ge1 130.0(19) 3_566 .
Ge1 Se3B Ge1 101.2(10) 3_566 .
O1 Gd1 O1 68.7(13) 3_666 .
O1 Gd1 N5 76.2(11) 3_666 .
O1 Gd1 N5 133.1(12) . .
O1 Gd1 N4 85.5(15) 3_666 .
O1 Gd1 N4 137.9(12) . .
N5 Gd1 N4 65.4(8) . .
O1 Gd1 N2 144.5(11) 3_666 .
O1 Gd1 N2 79.7(13) . .
N5 Gd1 N2 139.2(12) . .
N4 Gd1 N2 109.2(16) . .
O1 Gd1 N1 151.2(11) 3_666 .
O1 Gd1 N1 137.9(12) . .
N5 Gd1 N1 75.7(12) . .
N4 Gd1 N1 77.3(15) . .
N2 Gd1 N1 64.0(12) . .
O1 Gd1 N3 89.9(10) 3_666 .
O1 Gd1 N3 78.0(11) . .
N5 Gd1 N3 132.9(12) . .
N4 Gd1 N3 68.9(11) . .
N2 Gd1 N3 67.5(12) . .
N1 Gd1 N3 104.8(12) . .
O1 Gd1 Se1 101.1(8) 3_666 .
O1 Gd1 Se1 74.5(7) . .
N5 Gd1 Se1 83.0(8) . .
N4 Gd1 Se1 145.3(7) . .
N2 Gd1 Se1 85.1(10) . .
N1 Gd1 Se1 81.6(10) . .
N3 Gd1 Se1 144.1(9) . .
O1 Gd1 Gd1 34.7(7) 3_666 3_666
O1 Gd1 Gd1 34.0(9) . 3_666
N5 Gd1 Gd1 105.9(9) . 3_666
N4 Gd1 Gd1 114.0(12) . 3_666
N2 Gd1 Gd1 112.3(9) . 3_666
N1 Gd1 Gd1 168.4(10) . 3_666
N3 Gd1 Gd1 82.6(6) . 3_666
Se1 Gd1 Gd1 87.25(13) . 3_666
Gd1 O1 Gd1 111.3(13) 3_666 .
Gd1 O1 H1 124.4 3_666 .
Gd1 O1 H1 124.4 . .
C1 N1 Gd1 116(2) . .
C1 N1 H1A 108.4 . .
Gd1 N1 H1A 108.4 . .
C1 N1 H1B 108.4 . .
Gd1 N1 H1B 108.4 . .
H1A N1 H1B 107.4 . .
C3 N2 C2 117(3) . .
C3 N2 Gd1 111(3) . .
C2 N2 Gd1 117(3) . .
C3 N2 H2 103.1 . .
C2 N2 H2 103.1 . .
Gd1 N2 H2 103.2 . .
C5 N3 C4 120(5) . .
C5 N3 Gd1 115(3) . .
C4 N3 Gd1 111(3) . .
C5 N3 H3 102.9 . .
C4 N3 H3 102.9 . .
Gd1 N3 H3 102.9 . .
C7 N4 C6 103(4) . .
C7 N4 Gd1 111(2) . .
C6 N4 Gd1 108(2) . .
C7 N4 H4 111.7 . .
C6 N4 H4 111.7 . .
Gd1 N4 H4 111.7 . .
C8 N5 Gd1 108.3(15) . .
C8 N5 H5A 110.0 . .
Gd1 N5 H5A 110.0 . .
C8 N5 H5B 110.1 . .
Gd1 N5 H5B 110.1 . .
H5A N5 H5B 108.4 . .
N1 C1 C2 111(3) . .
N1 C1 H1C 109.5 . .
C2 C1 H1C 109.5 . .
N1 C1 H1D 109.5 . .
C2 C1 H1D 109.5 . .
H1C C1 H1D 108.1 . .
C1 C2 N2 102(3) . .
C1 C2 H2A 111.4 . .
N2 C2 H2A 111.4 . .
C1 C2 H2B 111.4 . .
N2 C2 H2B 111.4 . .
H2A C2 H2B 109.2 . .
C4 C3 N2 113(4) . .
C4 C3 H3A 109.1 . .
N2 C3 H3A 109.0 . .
C4 C3 H3B 109.0 . .
N2 C3 H3B 109.1 . .
H3A C3 H3B 107.8 . .
N3 C4 C3 105(4) . .
N3 C4 H4A 110.9 . .
C3 C4 H4A 110.8 . .
N3 C4 H4B 110.8 . .
C3 C4 H4B 110.8 . .
H4A C4 H4B 108.9 . .
N3 C5 C6 110(3) . .
N3 C5 H5C 109.8 . .
C6 C5 H5C 109.7 . .
N3 C5 H5D 109.7 . .
C6 C5 H5D 109.7 . .
H5C C5 H5D 108.2 . .
C5 C6 N4 103(3) . .
C5 C6 H6A 111.1 . .
N4 C6 H6A 111.1 . .
C5 C6 H6B 111.1 . .
N4 C6 H6B 111.1 . .
H6A C6 H6B 109.0 . .
N4 C7 C8 95.7(16) . .
N4 C7 H7A 112.6 . .
C8 C7 H7A 112.6 . .
N4 C7 H7B 112.6 . .
C8 C7 H7B 112.6 . .
H7A C7 H7B 110.1 . .
N5 C8 C7 109(3) . .
N5 C8 H8A 109.9 . .
C7 C8 H8A 110.0 . .
N5 C8 H8B 110.0 . .
C7 C8 H8B 110.0 . .
H8A C8 H8B 108.4 . .

loop_
_geom_bond_atom_site_label_1
_geom_bond_atom_site_label_2
_geom_bond_distance
_geom_bond_site_symmetry_2
Ge1 Se4 2.265(10) .
Ge1 Se1 2.278(8) .
Ge1 Se3A 2.357(12) .
Ge1 Se2 2.390(10) .
Ge1 Se3B 2.45(3) 3_566
Ge1 Se3B 2.490(19) .
Se1 Gd1 3.002(6) .
Se2 Se3B 1.36(3) 3_566
Se2 Se3A 2.31(2) 3_566
Se3A Se2 2.31(2) 3_566
Se3B Se2 1.36(3) 3_566
Se3B Ge1 2.45(3) 3_566
Gd1 O1 2.28(4) 3_666
Gd1 O1 2.32(3) .
Gd1 N5 2.59(2) .
Gd1 N4 2.56(3) .
Gd1 N2 2.56(6) .
Gd1 N1 2.64(4) .
Gd1 N3 2.66(3) .
Gd1 Gd1 3.792(5) 3_666
O1 Gd1 2.28(4) 3_666
O1 H1 0.9400 .
N1 C1 1.49(2) .
N1 H1A 0.9100 .
N1 H1B 0.9100 .
N2 C3 1.52(2) .
N2 C2 1.53(2) .
N2 H2 0.9200 .
N3 C5 1.48(2) .
N3 C4 1.48(2) .
N3 H3 0.9200 .
N4 C7 1.48(2) .
N4 C6 1.78(8) .
N4 H4 0.9200 .
N5 C8 1.48(2) .
N5 H5A 0.9100 .
N5 H5B 0.9100 .
C1 C2 1.52(2) .
C1 H1C 0.9800 .
C1 H1D 0.9800 .
C2 H2A 0.9800 .
C2 H2B 0.9800 .
C3 C4 1.50(2) .
C3 H3A 0.9800 .
C3 H3B 0.9800 .
C4 H4A 0.9800 .
C4 H4B 0.9800 .
C5 C6 1.52(2) .
C5 H5C 0.9800 .
C5 H5D 0.9800 .
C6 H6A 0.9800 .
C6 H6B 0.9800 .
C7 C8 1.51(2) .
C7 H7A 0.9800 .
C7 H7B 0.9800 .
C8 H8A 0.9800 .
C8 H8B 0.9800 .

loop_
_geom_hbond_atom_site_label_D
_geom_hbond_atom_site_label_H
_geom_hbond_atom_site_label_A
_geom_hbond_distance_DH
_geom_hbond_distance_HA
_geom_hbond_distance_DA
_geom_hbond_angle_DHA
_geom_hbond_site_symmetry_A
N3 H3 Se1 0.92 2.85 3.72(3) 159.2 3_666
N2 H2 Se4 0.92 2.68 3.59(5) 168.0 2
N1 H1B Se4 0.91 2.80 3.71(5) 174.7 .
N1 H1A Se1 0.91 2.95 3.69(3) 139.0 2_545
O1 H1 Se4 0.94 2.85 3.76(3) 164.9 2

loop_
_geom_torsion_atom_site_label_1
_geom_torsion_atom_site_label_2
_geom_torsion_atom_site_label_3
_geom_torsion_atom_site_label_4
_geom_torsion
_geom_torsion_site_symmetry_1
_geom_torsion_site_symmetry_4
Se4 Ge1 Se1 Gd1 -53.4(5) . .
Se3A Ge1 Se1 Gd1 -164.1(6) . .
Se2 Ge1 Se1 Gd1 59.4(5) . .
Se3B Ge1 Se1 Gd1 88.4(6) 3_566 .
Se3B Ge1 Se1 Gd1 169.5(7) . .
Se4 Ge1 Se2 Se3B -171.5(13) . 3_566
Se1 Ge1 Se2 Se3B 62.1(12) . 3_566
Se3A Ge1 Se2 Se3B -74.6(14) . 3_566
Se3B Ge1 Se2 Se3B -51.0(19) . 3_566
Se4 Ge1 Se2 Se3A -176.0(5) . 3_566
Se1 Ge1 Se2 Se3A 57.5(6) . 3_566
Se3A Ge1 Se2 Se3A -79.2(8) . 3_566
Se3B Ge1 Se2 Se3A -4.6(13) 3_566 3_566
Se3B Ge1 Se2 Se3A -55.6(8) . 3_566
Se4 Ge1 Se3A Se2 177.3(6) . 3_566
Se1 Ge1 Se3A Se2 -57.5(7) . 3_566
Se2 Ge1 Se3A Se2 81.6(7) . 3_566
Se3B Ge1 Se3A Se2 49.5(13) 3_566 3_566
Se3B Ge1 Se3A Se2 18(2) . 3_566
Se4 Ge1 Se3B Se2 -161(2) . 3_566
Se1 Ge1 Se3B Se2 -24(3) . 3_566
Se3A Ge1 Se3B Se2 -137(5) . 3_566
Se2 Ge1 Se3B Se2 100(3) . 3_566
Se3B Ge1 Se3B Se2 75(2) 3_566 3_566
Se4 Ge1 Se3B Ge1 124.6(9) . 3_566
Se1 Ge1 Se3B Ge1 -98.2(11) . 3_566
Se3A Ge1 Se3B Ge1 149(3) . 3_566
Se2 Ge1 Se3B Ge1 25.3(12) . 3_566
Se3B Ge1 Se3B Ge1 0.000(1) 3_566 3_566
Ge1 Se1 Gd1 O1 -99.9(8) . 3_666
Ge1 Se1 Gd1 O1 -163.9(10) . .
Ge1 Se1 Gd1 N5 -25.4(9) . .
Ge1 Se1 Gd1 N4 -2(2) . .
Ge1 Se1 Gd1 N2 115.4(9) . .
Ge1 Se1 Gd1 N1 51.1(9) . .
Ge1 Se1 Gd1 N3 154.7(11) . .
Ge1 Se1 Gd1 Gd1 -131.9(3) . 3_666
O1 Gd1 O1 Gd1 0.0 3_666 3_666
N5 Gd1 O1 Gd1 44.4(19) . 3_666
N4 Gd1 O1 Gd1 -56(2) . 3_666
N2 Gd1 O1 Gd1 -163.5(15) . 3_666
N1 Gd1 O1 Gd1 166.5(16) . 3_666
N3 Gd1 O1 Gd1 -94.6(14) . 3_666
Se1 Gd1 O1 Gd1 108.8(12) . 3_666
O1 Gd1 N1 C1 -168(3) 3_666 .
O1 Gd1 N1 C1 39(4) . .
N5 Gd1 N1 C1 180(4) . .
N4 Gd1 N1 C1 -113(3) . .
N2 Gd1 N1 C1 6(3) . .
N3 Gd1 N1 C1 -49(3) . .
Se1 Gd1 N1 C1 95(3) . .
Gd1 Gd1 N1 C1 80(6) 3_666 .
O1 Gd1 N2 C3 65(5) 3_666 .
O1 Gd1 N2 C3 92(4) . .
N5 Gd1 N2 C3 -120(4) . .
N4 Gd1 N2 C3 -45(4) . .
N1 Gd1 N2 C3 -110(4) . .
N3 Gd1 N2 C3 11(4) . .
Se1 Gd1 N2 C3 167(4) . .
Gd1 Gd1 N2 C3 82(4) 3_666 .
O1 Gd1 N2 C2 -157(2) 3_666 .
O1 Gd1 N2 C2 -130(3) . .
N5 Gd1 N2 C2 18(4) . .
N4 Gd1 N2 C2 92(3) . .
N1 Gd1 N2 C2 28(3) . .
N3 Gd1 N2 C2 149(3) . .
Se1 Gd1 N2 C2 -55(3) . .
Gd1 Gd1 N2 C2 -140(3) 3_666 .
O1 Gd1 N3 C5 91(3) 3_666 .
O1 Gd1 N3 C5 159(3) . .
N5 Gd1 N3 C5 20(3) . .
N4 Gd1 N3 C5 6(3) . .
N2 Gd1 N3 C5 -117(3) . .
N1 Gd1 N3 C5 -64(3) . .
Se1 Gd1 N3 C5 -160.0(19) . .
Gd1 Gd1 N3 C5 125(2) 3_666 .
O1 Gd1 N3 C4 -129(3) 3_666 .
O1 Gd1 N3 C4 -61(2) . .
N5 Gd1 N3 C4 160(2) . .
N4 Gd1 N3 C4 145(3) . .
N2 Gd1 N3 C4 23(3) . .
N1 Gd1 N3 C4 76(3) . .
Se1 Gd1 N3 C4 -20(3) . .
Gd1 Gd1 N3 C4 -95(2) 3_666 .
O1 Gd1 N4 C7 46(2) 3_666 .
O1 Gd1 N4 C7 97(2) . .
N5 Gd1 N4 C7 -31(2) . .
N2 Gd1 N4 C7 -168(2) . .
N1 Gd1 N4 C7 -111(3) . .
N3 Gd1 N4 C7 137(3) . .
Se1 Gd1 N4 C7 -57(4) . .
Gd1 Gd1 N4 C7 66(2) 3_666 .
O1 Gd1 N4 C6 -66(3) 3_666 .
O1 Gd1 N4 C6 -15(4) . .
N5 Gd1 N4 C6 -143(4) . .
N2 Gd1 N4 C6 81(3) . .
N1 Gd1 N4 C6 137(3) . .
N3 Gd1 N4 C6 25(3) . .
Se1 Gd1 N4 C6 -169(2) . .
Gd1 Gd1 N4 C6 -46(3) 3_666 .
O1 Gd1 N5 C8 -102(3) 3_666 .
O1 Gd1 N5 C8 -144(3) . .
N4 Gd1 N5 C8 -10(3) . .
N2 Gd1 N5 C8 81(3) . .
N1 Gd1 N5 C8 72(3) . .
N3 Gd1 N5 C8 -25(3) . .
Se1 Gd1 N5 C8 155(3) . .
Gd1 Gd1 N5 C8 -120(3) 3_666 .
Gd1 N1 C1 C2 -38(5) . .
N1 C1 C2 N2 58(5) . .
C3 N2 C2 C1 80(6) . .
Gd1 N2 C2 C1 -55(4) . .
C2 N2 C3 C4 177(5) . .
Gd1 N2 C3 C4 -45(7) . .
C5 N3 C4 C3 86(5) . .
Gd1 N3 C4 C3 -52(5) . .
N2 C3 C4 N3 66(8) . .
C4 N3 C5 C6 -178(3) . .
Gd1 N3 C5 C6 -42(3) . .
N3 C5 C6 N4 64(3) . .
C7 N4 C6 C5 -173(3) . .
Gd1 N4 C6 C5 -56(4) . .
C6 N4 C7 C8 179(3) . .
Gd1 N4 C7 C8 65(2) . .
Gd1 N5 C8 C7 51(4) . .
N4 C7 C8 N5 -77(4) . .
